data_1503003
loop_
_publ_author_name
'Ajayi, Kehinde'
'Thakur, Vinay V.'
'Lapo, Robert C.'
'Knapp, Spencer'

_publ_section_title
;
 Intramolecular alpha-glucosaminidation: synthesis of mycothiol.
;
_journal_issue 11
_journal_name_full 'Organic letters'
_journal_page_first 2630
_journal_page_last 2633
_journal_paper_doi 10.1021/ol1008334
_journal_volume 12
_journal_year 2010
_chemical_absolute_configuration rm
_chemical_formula_sum 'C52 H60 O8'
_chemical_formula_weight 813.00
_chemical_name_systematic
; 
 ? 
;
_space_group_IT_number 4
_symmetry_cell_setting monoclinic
_symmetry_space_group_name_Hall 'P 2yb'
_symmetry_space_group_name_H-M 'P 1 21 1'
_atom_sites_solution_hydrogens geom
_atom_sites_solution_primary direct
_atom_sites_solution_secondary difmap
_audit_creation_method SHELXL-97
_cell_angle_alpha 90.00
_cell_angle_beta 117.845(1)
_cell_angle_gamma 90.00
_cell_formula_units_Z 2
_cell_length_a 16.7347(5)
_cell_length_b 8.7664(3)
_cell_length_c 17.2571(5)
_cell_measurement_reflns_used 4467
_cell_measurement_temperature 100(2)
_cell_measurement_theta_max 61.37
_cell_measurement_theta_min 2.89
_cell_volume 2238.54(12)
_computing_cell_refinement 'Bruker SMART'
_computing_data_collection 'Bruker SMART'
_computing_data_reduction 'Bruker SAINT'
_computing_molecular_graphics 'Bruker SHELXTL'
_computing_publication_material 'Bruker SHELXTL'
_computing_structure_refinement 'SHELXL-97 (Sheldrick, 2008)'
_computing_structure_solution 'SHELXS-97 (Sheldrick, 2008)'
_diffrn_ambient_temperature 100(2)
_diffrn_measured_fraction_theta_full 0.947
_diffrn_measured_fraction_theta_max 0.947
_diffrn_measurement_device_type 'CCD area detector'
_diffrn_measurement_method 'phi and omega scans'
_diffrn_radiation_monochromator graphite
_diffrn_radiation_source 'fine-focus sealed tube'
_diffrn_radiation_type CuK\a
_diffrn_radiation_wavelength 1.54178
_diffrn_reflns_av_R_equivalents 0.0307
_diffrn_reflns_av_sigmaI/netI 0.0653
_diffrn_reflns_limit_h_max 19
_diffrn_reflns_limit_h_min -18
_diffrn_reflns_limit_k_max 9
_diffrn_reflns_limit_k_min -9
_diffrn_reflns_limit_l_max 19
_diffrn_reflns_limit_l_min -19
_diffrn_reflns_number 8728
_diffrn_reflns_theta_full 61.37
_diffrn_reflns_theta_max 61.37
_diffrn_reflns_theta_min 2.90
_exptl_absorpt_coefficient_mu 0.638
_exptl_absorpt_correction_T_max 0.984
_exptl_absorpt_correction_T_min 0.822
_exptl_absorpt_correction_type multi-scan
_exptl_absorpt_process_details 'Bruker SAINT (TWINABS)'
_exptl_crystal_colour colourless
_exptl_crystal_density_diffrn 1.206
_exptl_crystal_density_method 'not measured'
_exptl_crystal_description rod
_exptl_crystal_F_000 872
_exptl_crystal_size_max 0.32
_exptl_crystal_size_mid 0.09
_exptl_crystal_size_min 0.03
_refine_diff_density_max 0.232
_refine_diff_density_min -0.229
_refine_diff_density_rms 0.042
_refine_ls_abs_structure_details 'Flack H D (1983), Acta Cryst. A39, 876-881'
_refine_ls_abs_structure_Flack 0.0(2)
_refine_ls_extinction_coef 0.00128(18)
_refine_ls_extinction_expression Fc^*^=kFc[1+0.001xFc^2^\l^3^/sin(2\q)]^-1/4^
_refine_ls_extinction_method SHELXL
_refine_ls_goodness_of_fit_ref 1.004
_refine_ls_hydrogen_treatment constr
_refine_ls_matrix_type full
_refine_ls_number_parameters 545
_refine_ls_number_reflns 5349
_refine_ls_number_restraints 1
_refine_ls_restrained_S_all 1.003
_refine_ls_R_factor_all 0.0523
_refine_ls_R_factor_gt 0.0475
_refine_ls_shift/su_max 0.000
_refine_ls_shift/su_mean 0.000
_refine_ls_structure_factor_coef Fsqd
_refine_ls_weighting_details 'calc w=1/[\s^2^(Fo^2^)+(0.0600P)^2^+0.2000P] where P=(Fo^2^+2Fc^2^)/3'
_refine_ls_weighting_scheme calc
_refine_ls_wR_factor_gt 0.1061
_refine_ls_wR_factor_ref 0.1079
_reflns_number_gt 4838
_reflns_number_total 5349
_reflns_threshold_expression >2sigma(I)
_cod_data_source_file ol1008334_si_002.cif
_cod_data_source_block twin
_cod_depositor_comments
;
The following automatic conversions were performed:

'_symmetry_cell_setting' value 'Monoclinic' changed to 'monoclinic'
according to /home/saulius/struct/CIF-dictionaries/cif_core.dic
dictionary named 'cif_core.dic' version 2.4.2 from 2011-04-26.

Automatic conversion script
Id: cif_fix_values 1715 2011-07-08 13:25:40Z adriana 
;
_cod_original_sg_symbol_H-M P2(1)
_cod_database_code 1503003

loop_
_symmetry_equiv_pos_as_xyz
'x, y, z'
'-x, y+1/2, -z'

loop_
_atom_site_label
_atom_site_type_symbol
_atom_site_fract_x
_atom_site_fract_y
_atom_site_fract_z
_atom_site_U_iso_or_equiv
_atom_site_adp_type
_atom_site_occupancy
_atom_site_symmetry_multiplicity
_atom_site_calc_flag
_atom_site_refinement_flags
O1 O 0.18479(13) 0.1968(2) 0.24458(11) 0.0218(5) Uani 1 1 d .
O2 O 0.25783(16) -0.0277(3) 0.29141(13) 0.0326(6) Uani 1 1 d .
O3 O 0.27155(14) 0.1704(3) 0.38122(11) 0.0279(5) Uani 1 1 d .
O4 O 0.22120(13) 0.3477(2) 0.12072(12) 0.0220(5) Uani 1 1 d .
O5 O 0.19270(13) 0.2058(2) -0.03431(12) 0.0217(5) Uani 1 1 d .
O6 O 0.00430(13) 0.1678(2) -0.11875(11) 0.0202(5) Uani 1 1 d .
O7 O -0.08195(13) 0.2832(2) -0.01903(12) 0.0212(5) Uani 1 1 d .
O8 O -0.00049(14) 0.1738(3) 0.15466(12) 0.0221(5) Uani 1 1 d .
C1 C 0.1410(2) 0.1480(4) 0.15365(16) 0.0198(7) Uani 1 1 d .
H1 H 0.1314 0.0351 0.1506 0.024 Uiso 1 1 calc R
C2 C 0.1993(2) 0.1900(4) 0.11024(17) 0.0193(7) Uani 1 1 d .
H2 H 0.2563 0.1286 0.1371 0.023 Uiso 1 1 calc R
C3 C 0.14656(19) 0.1536(4) 0.01181(16) 0.0193(7) Uani 1 1 d .
H3 H 0.1387 0.0405 0.0044 0.023 Uiso 1 1 calc R
C4 C 0.05357(19) 0.2285(3) -0.03233(17) 0.0164(7) Uani 1 1 d .
H4 H 0.0605 0.3413 -0.0355 0.020 Uiso 1 1 calc R
C5 C -0.00088(19) 0.1949(4) 0.01538(17) 0.0187(7) Uani 1 1 d .
H5 H -0.0177 0.0844 0.0075 0.022 Uiso 1 1 calc R
C6 C 0.0503(2) 0.2288(4) 0.11295(17) 0.0193(7) Uani 1 1 d .
H6 H 0.0598 0.3413 0.1223 0.023 Uiso 1 1 calc R
C7 C 0.3350(2) 0.0881(4) 0.46023(17) 0.0265(8) Uani 1 1 d .
H7 H 0.3319 -0.0239 0.4483 0.032 Uiso 1 1 calc R
C8 C 0.4288(2) 0.1483(5) 0.48452(19) 0.0346(9) Uani 1 1 d .
H8A H 0.4280 0.2611 0.4869 0.042 Uiso 1 1 calc R
H8B H 0.4450 0.1191 0.4382 0.042 Uiso 1 1 calc R
C9 C 0.5011(2) 0.0874(5) 0.5729(2) 0.0358(9) Uani 1 1 d .
H9 H 0.5057 -0.0255 0.5674 0.043 Uiso 1 1 calc R
C10 C 0.4721(2) 0.1163(4) 0.64257(19) 0.0326(9) Uani 1 1 d .
H10A H 0.4717 0.2275 0.6523 0.039 Uiso 1 1 calc R
H10B H 0.5164 0.0692 0.6983 0.039 Uiso 1 1 calc R
C11 C 0.3783(2) 0.0512(4) 0.61647(19) 0.0306(9) Uani 1 1 d .
H11A H 0.3619 0.0720 0.6636 0.037 Uiso 1 1 calc R
H11B H 0.3795 -0.0607 0.6097 0.037 Uiso 1 1 calc R
C12 C 0.3069(2) 0.1210(4) 0.53061(17) 0.0236(7) Uani 1 1 d .
H12 H 0.3099 0.2341 0.5391 0.028 Uiso 1 1 calc R
C13 C 0.2403(2) 0.0992(4) 0.30449(18) 0.0200(7) Uani 1 1 d .
C14 C 0.5929(2) 0.1571(6) 0.5960(3) 0.0580(13) Uani 1 1 d .
H14A H 0.5907 0.2675 0.6039 0.087 Uiso 1 1 calc R
H14B H 0.6081 0.1373 0.5486 0.087 Uiso 1 1 calc R
H14C H 0.6390 0.1115 0.6505 0.087 Uiso 1 1 calc R
C15 C 0.2093(2) 0.0723(4) 0.5049(2) 0.0319(9) Uani 1 1 d .
H15 H 0.1693 0.1231 0.4478 0.038 Uiso 1 1 calc R
C16 C 0.1942(3) -0.0998(5) 0.4901(2) 0.0472(11) Uani 1 1 d .
H16A H 0.2342 -0.1540 0.5441 0.071 Uiso 1 1 calc R
H16B H 0.2075 -0.1314 0.4429 0.071 Uiso 1 1 calc R
H16C H 0.1311 -0.1240 0.4739 0.071 Uiso 1 1 calc R
C17 C 0.1796(2) 0.1279(5) 0.5711(2) 0.0408(10) Uani 1 1 d .
H17A H 0.1138 0.1193 0.5458 0.061 Uiso 1 1 calc R
H17B H 0.1975 0.2347 0.5859 0.061 Uiso 1 1 calc R
H17C H 0.2084 0.0655 0.6243 0.061 Uiso 1 1 calc R
C18 C 0.3867(2) 0.3160(4) 0.18444(19) 0.0243(8) Uani 1 1 d .
C19 C 0.3951(2) 0.3427(4) 0.1095(2) 0.0325(9) Uani 1 1 d .
H19 H 0.3499 0.3998 0.0629 0.039 Uiso 1 1 calc R
C20 C 0.4684(2) 0.2875(5) 0.1015(3) 0.0432(10) Uani 1 1 d .
H20 H 0.4731 0.3067 0.0495 0.052 Uiso 1 1 calc R
C21 C 0.5343(3) 0.2053(5) 0.1684(3) 0.0490(11) Uani 1 1 d .
H21 H 0.5845 0.1672 0.1630 0.059 Uiso 1 1 calc R
C22 C 0.5273(3) 0.1783(5) 0.2434(3) 0.0515(11) Uani 1 1 d .
H22 H 0.5733 0.1226 0.2902 0.062 Uiso 1 1 calc R
C23 C 0.4530(2) 0.2322(4) 0.2512(2) 0.0381(9) Uani 1 1 d .
H23 H 0.4480 0.2111 0.3027 0.046 Uiso 1 1 calc R
C24 C 0.3083(2) 0.3823(4) 0.19314(19) 0.0252(8) Uani 1 1 d .
H24A H 0.3101 0.3432 0.2477 0.030 Uiso 1 1 calc R
H24B H 0.3155 0.4944 0.1987 0.030 Uiso 1 1 calc R
C25 C 0.2876(2) 0.1622(4) -0.10034(17) 0.0232(7) Uani 1 1 d .
C26 C 0.2626(2) 0.3038(4) -0.13896(19) 0.0274(8) Uani 1 1 d .
H26 H 0.2209 0.3638 -0.1292 0.033 Uiso 1 1 calc R
C27 C 0.2977(2) 0.3596(4) -0.1919(2) 0.0293(8) Uani 1 1 d .
H27 H 0.2800 0.4574 -0.2181 0.035 Uiso 1 1 calc R
C28 C 0.3585(2) 0.2734(4) -0.2067(2) 0.0293(8) Uani 1 1 d .
H28 H 0.3827 0.3120 -0.2428 0.035 Uiso 1 1 calc R
C29 C 0.3838(2) 0.1317(4) -0.16892(18) 0.0271(8) Uani 1 1 d .
H29 H 0.4251 0.0719 -0.1794 0.033 Uiso 1 1 calc R
C30 C 0.3491(2) 0.0758(4) -0.11562(18) 0.0240(8) Uani 1 1 d .
H30 H 0.3673 -0.0218 -0.0893 0.029 Uiso 1 1 calc R
C31 C 0.2524(2) 0.0976(4) -0.0410(2) 0.0265(8) Uani 1 1 d .
H31A H 0.2200 0.0007 -0.0654 0.032 Uiso 1 1 calc R
H31B H 0.3033 0.0767 0.0178 0.032 Uiso 1 1 calc R
C32 C -0.0477(2) 0.1765(4) -0.27130(17) 0.0214(7) Uani 1 1 d .
C33 C 0.0017(2) 0.1371(4) -0.31381(19) 0.0273(8) Uani 1 1 d .
H33 H 0.0614 0.1749 -0.2929 0.033 Uiso 1 1 calc R
C34 C -0.0353(3) 0.0425(4) -0.3869(2) 0.0339(9) Uani 1 1 d .
H34 H -0.0009 0.0159 -0.4158 0.041 Uiso 1 1 calc R
C35 C -0.1222(3) -0.0129(4) -0.4176(2) 0.0345(9) Uani 1 1 d .
H35 H -0.1476 -0.0773 -0.4677 0.041 Uiso 1 1 calc R
C36 C -0.1718(2) 0.0254(4) -0.37565(19) 0.0303(9) Uani 1 1 d .
H36 H -0.2311 -0.0142 -0.3960 0.036 Uiso 1 1 calc R
C37 C -0.1355(2) 0.1215(4) -0.30377(19) 0.0261(8) Uani 1 1 d .
H37 H -0.1709 0.1502 -0.2763 0.031 Uiso 1 1 calc R
C38 C -0.0062(2) 0.2691(4) -0.18839(17) 0.0227(7) Uani 1 1 d .
H38A H 0.0532 0.3099 -0.1778 0.027 Uiso 1 1 calc R
H38B H -0.0460 0.3557 -0.1925 0.027 Uiso 1 1 calc R
C39 C -0.2406(2) 0.2341(3) -0.07405(18) 0.0200(7) Uani 1 1 d .
C40 C -0.3198(2) 0.3012(4) -0.13638(19) 0.0251(8) Uani 1 1 d .
H40 H -0.3226 0.3411 -0.1888 0.030 Uiso 1 1 calc R
C41 C -0.3949(2) 0.3103(4) -0.1225(2) 0.0329(9) Uani 1 1 d .
H41 H -0.4493 0.3543 -0.1659 0.040 Uiso 1 1 calc R
C42 C -0.3907(2) 0.2556(4) -0.0459(2) 0.0327(9) Uani 1 1 d .
H42 H -0.4422 0.2620 -0.0365 0.039 Uiso 1 1 calc R
C43 C -0.3117(2) 0.1914(4) 0.0174(2) 0.0324(8) Uani 1 1 d .
H43 H -0.3088 0.1546 0.0705 0.039 Uiso 1 1 calc R
C44 C -0.2367(2) 0.1807(4) 0.00360(19) 0.0251(8) Uani 1 1 d .
H44 H -0.1824 0.1368 0.0473 0.030 Uiso 1 1 calc R
C45 C -0.16017(19) 0.2165(4) -0.09016(17) 0.0202(7) Uani 1 1 d .
H45A H -0.1491 0.1070 -0.0953 0.024 Uiso 1 1 calc R
H45B H -0.1723 0.2674 -0.1458 0.024 Uiso 1 1 calc R
C46 C -0.0697(2) 0.2239(4) 0.24708(18) 0.0239(8) Uani 1 1 d .
C47 C -0.1441(2) 0.2942(4) 0.2472(2) 0.0266(8) Uani 1 1 d .
H47 H -0.1722 0.3777 0.2090 0.032 Uiso 1 1 calc R
C48 C -0.1776(2) 0.2440(4) 0.3022(2) 0.0315(9) Uani 1 1 d .
H48 H -0.2276 0.2947 0.3026 0.038 Uiso 1 1 calc R
C49 C -0.1388(2) 0.1207(4) 0.3566(2) 0.0355(9) Uani 1 1 d .
H49 H -0.1619 0.0865 0.3945 0.043 Uiso 1 1 calc R
C50 C -0.0660(2) 0.0471(4) 0.3556(2) 0.0336(9) Uani 1 1 d .
H50 H -0.0396 -0.0390 0.3921 0.040 Uiso 1 1 calc R
C51 C -0.0316(2) 0.0989(4) 0.30135(18) 0.0259(8) Uani 1 1 d .
H51 H 0.0185 0.0484 0.3013 0.031 Uiso 1 1 calc R
C52 C -0.0276(2) 0.2920(4) 0.1946(2) 0.0247(8) Uani 1 1 d .
H52A H -0.0716 0.3600 0.1488 0.030 Uiso 1 1 calc R
H52B H 0.0257 0.3538 0.2335 0.030 Uiso 1 1 calc R

loop_
_atom_site_aniso_label
_atom_site_aniso_U_11
_atom_site_aniso_U_22
_atom_site_aniso_U_33
_atom_site_aniso_U_23
_atom_site_aniso_U_13
_atom_site_aniso_U_12
O1 0.0260(11) 0.0212(13) 0.0160(9) 0.0007(9) 0.0080(9) 0.0046(11)
O2 0.0399(15) 0.0263(16) 0.0237(11) 0.0040(11) 0.0082(11) 0.0127(12)
O3 0.0377(13) 0.0238(14) 0.0163(10) 0.0004(10) 0.0078(9) 0.0090(12)
O4 0.0191(12) 0.0177(13) 0.0244(11) -0.0024(9) 0.0061(9) -0.0014(10)
O5 0.0222(11) 0.0220(14) 0.0262(10) 0.0032(9) 0.0157(9) 0.0043(10)
O6 0.0253(11) 0.0179(12) 0.0163(9) -0.0011(9) 0.0090(9) -0.0039(10)
O7 0.0172(11) 0.0172(12) 0.0257(10) -0.0034(9) 0.0073(9) -0.0004(10)
O8 0.0284(12) 0.0209(13) 0.0251(10) -0.0018(10) 0.0193(9) -0.0006(11)
C1 0.0234(16) 0.0187(19) 0.0155(13) -0.0024(13) 0.0076(13) -0.0009(15)
C2 0.0200(17) 0.0124(18) 0.0233(14) -0.0007(13) 0.0084(13) 0.0020(14)
C3 0.0247(17) 0.0169(18) 0.0211(14) 0.0008(13) 0.0147(13) 0.0028(15)
C4 0.0207(16) 0.0087(18) 0.0186(14) -0.0023(12) 0.0081(13) 0.0002(13)
C5 0.0179(16) 0.0164(19) 0.0216(14) -0.0012(14) 0.0090(13) 0.0031(15)
C6 0.0219(17) 0.0172(19) 0.0219(14) -0.0009(13) 0.0129(13) 0.0003(14)
C7 0.0307(19) 0.025(2) 0.0169(14) 0.0063(14) 0.0051(14) 0.0058(17)
C8 0.0319(19) 0.044(2) 0.0309(17) 0.0103(17) 0.0168(15) 0.0088(18)
C9 0.0283(19) 0.038(2) 0.0365(18) 0.0108(17) 0.0112(16) 0.0056(18)
C10 0.030(2) 0.031(2) 0.0257(16) 0.0026(15) 0.0040(15) 0.0023(18)
C11 0.035(2) 0.032(2) 0.0216(15) 0.0031(15) 0.0102(15) 0.0034(17)
C12 0.0291(18) 0.0165(19) 0.0226(15) 0.0013(13) 0.0098(14) 0.0015(15)
C13 0.0206(17) 0.019(2) 0.0224(15) 0.0028(15) 0.0116(13) 0.0018(16)
C14 0.031(2) 0.084(4) 0.053(2) 0.023(3) 0.0154(19) 0.006(2)
C15 0.0291(19) 0.034(2) 0.0274(16) 0.0032(16) 0.0087(15) -0.0048(17)
C16 0.045(2) 0.049(3) 0.045(2) -0.005(2) 0.018(2) -0.016(2)
C17 0.034(2) 0.053(3) 0.0408(19) 0.0043(19) 0.0213(17) -0.001(2)
C18 0.0209(18) 0.019(2) 0.0271(16) -0.0041(14) 0.0066(14) -0.0075(15)
C19 0.0212(18) 0.037(2) 0.0370(19) -0.0009(16) 0.0114(16) -0.0059(17)
C20 0.033(2) 0.049(3) 0.055(2) -0.013(2) 0.0268(19) -0.013(2)
C21 0.027(2) 0.041(3) 0.078(3) -0.018(2) 0.024(2) -0.005(2)
C22 0.031(2) 0.040(3) 0.065(3) 0.000(2) 0.007(2) 0.011(2)
C23 0.035(2) 0.035(2) 0.0344(18) 0.0032(16) 0.0081(17) 0.0047(19)
C24 0.0237(18) 0.024(2) 0.0249(16) -0.0033(14) 0.0086(14) -0.0077(15)
C25 0.0213(16) 0.027(2) 0.0219(14) -0.0021(15) 0.0109(13) -0.0023(16)
C26 0.0258(19) 0.029(2) 0.0296(17) 0.0009(15) 0.0153(15) 0.0026(17)
C27 0.0276(19) 0.032(2) 0.0284(16) 0.0057(16) 0.0132(15) -0.0010(17)
C28 0.0260(18) 0.040(2) 0.0269(16) -0.0006(17) 0.0162(15) -0.0078(18)
C29 0.0221(17) 0.037(2) 0.0230(15) -0.0025(16) 0.0115(14) 0.0045(17)
C30 0.0228(18) 0.026(2) 0.0253(15) 0.0004(14) 0.0135(14) 0.0039(16)
C31 0.0291(18) 0.024(2) 0.0353(17) 0.0010(15) 0.0222(15) 0.0036(17)
C32 0.0267(17) 0.0170(18) 0.0195(14) 0.0030(14) 0.0100(13) -0.0008(16)
C33 0.0292(18) 0.029(2) 0.0269(16) 0.0024(15) 0.0154(15) -0.0036(16)
C34 0.052(2) 0.030(2) 0.0310(18) 0.0008(16) 0.0297(18) 0.0020(19)
C35 0.051(3) 0.024(2) 0.0217(16) -0.0038(15) 0.0110(17) -0.0078(19)
C36 0.031(2) 0.028(2) 0.0246(16) -0.0004(15) 0.0072(15) -0.0067(17)
C37 0.0269(18) 0.028(2) 0.0250(16) 0.0016(14) 0.0132(14) 0.0022(16)
C38 0.0290(18) 0.0179(19) 0.0226(15) 0.0027(14) 0.0131(14) -0.0009(16)
C39 0.0206(17) 0.0119(19) 0.0254(15) -0.0056(13) 0.0090(14) -0.0048(14)
C40 0.0243(18) 0.023(2) 0.0257(16) -0.0070(14) 0.0096(14) -0.0024(16)
C41 0.0220(18) 0.037(2) 0.0339(18) -0.0096(16) 0.0078(15) -0.0009(17)
C42 0.0221(19) 0.035(2) 0.045(2) -0.0188(18) 0.0192(17) -0.0105(17)
C43 0.041(2) 0.029(2) 0.0351(17) -0.0056(17) 0.0244(17) -0.0077(19)
C44 0.0264(18) 0.022(2) 0.0277(16) -0.0028(15) 0.0130(14) -0.0048(16)
C45 0.0178(16) 0.0168(19) 0.0230(14) -0.0026(13) 0.0070(13) -0.0031(14)
C46 0.0264(18) 0.023(2) 0.0222(15) -0.0079(14) 0.0113(14) -0.0067(16)
C47 0.0258(18) 0.026(2) 0.0307(17) -0.0048(15) 0.0157(15) 0.0007(17)
C48 0.031(2) 0.038(2) 0.0355(18) -0.0109(17) 0.0238(16) -0.0047(18)
C49 0.042(2) 0.043(3) 0.0311(17) -0.0035(18) 0.0249(17) -0.010(2)
C50 0.042(2) 0.032(2) 0.0292(17) 0.0028(16) 0.0186(17) -0.0012(18)
C51 0.0274(19) 0.029(2) 0.0247(16) -0.0036(15) 0.0154(14) 0.0018(17)
C52 0.0337(19) 0.019(2) 0.0287(16) -0.0020(14) 0.0210(15) 0.0017(16)

loop_
_atom_type_symbol
_atom_type_description
_atom_type_scat_dispersion_real
_atom_type_scat_dispersion_imag
_atom_type_scat_source
C C 0.0181 0.0091 'International Tables Vol C Tables 4.2.6.8 and 6.1.1.4'
H H 0.0000 0.0000 'International Tables Vol C Tables 4.2.6.8 and 6.1.1.4'
O O 0.0492 0.0322 'International Tables Vol C Tables 4.2.6.8 and 6.1.1.4'

loop_
_geom_angle_atom_site_label_1
_geom_angle_atom_site_label_2
_geom_angle_atom_site_label_3
_geom_angle
C13 O1 C1 117.8(2)
C13 O3 C7 118.2(2)
C2 O4 C24 114.3(2)
C3 O5 C31 114.7(2)
C4 O6 C38 115.4(2)
C5 O7 C45 116.4(2)
C52 O8 C6 113.3(2)
O1 C1 C6 104.7(2)
O1 C1 C2 110.1(2)
C6 C1 C2 113.0(2)
O1 C1 H1 109.7
C6 C1 H1 109.7
C2 C1 H1 109.7
O4 C2 C1 111.0(2)
O4 C2 C3 108.9(2)
C1 C2 C3 108.8(2)
O4 C2 H2 109.4
C1 C2 H2 109.4
C3 C2 H2 109.4
O5 C3 C4 106.1(2)
O5 C3 C2 111.7(2)
C4 C3 C2 112.8(2)
O5 C3 H3 108.7
C4 C3 H3 108.7
C2 C3 H3 108.7
O6 C4 C5 107.1(2)
O6 C4 C3 108.5(2)
C5 C4 C3 112.2(2)
O6 C4 H4 109.6
C5 C4 H4 109.6
C3 C4 H4 109.6
O7 C5 C4 111.4(2)
O7 C5 C6 106.8(2)
C4 C5 C6 113.1(2)
O7 C5 H5 108.5
C4 C5 H5 108.5
C6 C5 H5 108.5
O8 C6 C1 108.1(2)
O8 C6 C5 109.3(2)
C1 C6 C5 110.2(2)
O8 C6 H6 109.7
C1 C6 H6 109.7
C5 C6 H6 109.7
O3 C7 C8 107.0(3)
O3 C7 C12 106.9(2)
C8 C7 C12 112.3(3)
O3 C7 H7 110.2
C8 C7 H7 110.2
C12 C7 H7 110.2
C7 C8 C9 112.8(3)
C7 C8 H8A 109.0
C9 C8 H8A 109.0
C7 C8 H8B 109.0
C9 C8 H8B 109.0
H8A C8 H8B 107.8
C10 C9 C14 112.5(3)
C10 C9 C8 109.5(3)
C14 C9 C8 110.6(3)
C10 C9 H9 108.0
C14 C9 H9 108.0
C8 C9 H9 108.0
C9 C10 C11 111.7(3)
C9 C10 H10A 109.3
C11 C10 H10A 109.3
C9 C10 H10B 109.3
C11 C10 H10B 109.3
H10A C10 H10B 107.9
C10 C11 C12 111.5(3)
C10 C11 H11A 109.3
C12 C11 H11A 109.3
C10 C11 H11B 109.3
C12 C11 H11B 109.3
H11A C11 H11B 108.0
C7 C12 C11 107.8(3)
C7 C12 C15 113.5(3)
C11 C12 C15 114.3(3)
C7 C12 H12 106.9
C11 C12 H12 106.9
C15 C12 H12 106.9
O2 C13 O1 126.5(3)
O2 C13 O3 127.3(3)
O1 C13 O3 106.2(3)
C9 C14 H14A 109.5
C9 C14 H14B 109.5
H14A C14 H14B 109.5
C9 C14 H14C 109.5
H14A C14 H14C 109.5
H14B C14 H14C 109.5
C17 C15 C16 110.7(3)
C17 C15 C12 111.6(3)
C16 C15 C12 113.1(3)
C17 C15 H15 107.0
C16 C15 H15 107.0
C12 C15 H15 107.0
C15 C16 H16A 109.5
C15 C16 H16B 109.5
H16A C16 H16B 109.5
C15 C16 H16C 109.5
H16A C16 H16C 109.5
H16B C16 H16C 109.5
C15 C17 H17A 109.5
C15 C17 H17B 109.5
H17A C17 H17B 109.5
C15 C17 H17C 109.5
H17A C17 H17C 109.5
H17B C17 H17C 109.5
C23 C18 C19 118.4(3)
C23 C18 C24 121.4(3)
C19 C18 C24 120.1(3)
C20 C19 C18 121.1(3)
C20 C19 H19 119.5
C18 C19 H19 119.5
C21 C20 C19 120.0(4)
C21 C20 H20 120.0
C19 C20 H20 120.0
C20 C21 C22 119.8(4)
C20 C21 H21 120.1
C22 C21 H21 120.1
C21 C22 C23 120.3(4)
C21 C22 H22 119.9
C23 C22 H22 119.9
C18 C23 C22 120.4(4)
C18 C23 H23 119.8
C22 C23 H23 119.8
O4 C24 C18 114.1(2)
O4 C24 H24A 108.7
C18 C24 H24A 108.7
O4 C24 H24B 108.7
C18 C24 H24B 108.7
H24A C24 H24B 107.6
C26 C25 C30 118.7(3)
C26 C25 C31 122.6(3)
C30 C25 C31 118.7(3)
C25 C26 C27 120.7(3)
C25 C26 H26 119.6
C27 C26 H26 119.6
C28 C27 C26 120.2(3)
C28 C27 H27 119.9
C26 C27 H27 119.9
C29 C28 C27 119.7(3)
C29 C28 H28 120.1
C27 C28 H28 120.1
C28 C29 C30 120.2(3)
C28 C29 H29 119.9
C30 C29 H29 119.9
C29 C30 C25 120.5(3)
C29 C30 H30 119.8
C25 C30 H30 119.8
O5 C31 C25 108.5(3)
O5 C31 H31A 110.0
C25 C31 H31A 110.0
O5 C31 H31B 110.0
C25 C31 H31B 110.0
H31A C31 H31B 108.4
C33 C32 C37 118.7(3)
C33 C32 C38 121.0(3)
C37 C32 C38 120.2(3)
C32 C33 C34 120.5(3)
C32 C33 H33 119.8
C34 C33 H33 119.8
C35 C34 C33 120.0(3)
C35 C34 H34 120.0
C33 C34 H34 120.0
C36 C35 C34 119.9(3)
C36 C35 H35 120.0
C34 C35 H35 120.0
C35 C36 C37 120.1(3)
C35 C36 H36 119.9
C37 C36 H36 119.9
C36 C37 C32 120.7(3)
C36 C37 H37 119.6
C32 C37 H37 119.6
O6 C38 C32 106.5(2)
O6 C38 H38A 110.4
C32 C38 H38A 110.4
O6 C38 H38B 110.4
C32 C38 H38B 110.4
H38A C38 H38B 108.6
C40 C39 C44 119.1(3)
C40 C39 C45 120.9(3)
C44 C39 C45 120.0(3)
C41 C40 C39 120.3(3)
C41 C40 H40 119.8
C39 C40 H40 119.8
C42 C41 C40 120.1(3)
C42 C41 H41 120.0
C40 C41 H41 120.0
C41 C42 C43 120.2(3)
C41 C42 H42 119.9
C43 C42 H42 119.9
C42 C43 C44 120.0(3)
C42 C43 H43 120.0
C44 C43 H43 120.0
C43 C44 C39 120.3(3)
C43 C44 H44 119.9
C39 C44 H44 119.9
O7 C45 C39 109.7(2)
O7 C45 H45A 109.7
C39 C45 H45A 109.7
O7 C45 H45B 109.7
C39 C45 H45B 109.7
H45A C45 H45B 108.2
C51 C46 C47 118.5(3)
C51 C46 C52 121.5(3)
C47 C46 C52 119.8(3)
C48 C47 C46 120.8(3)
C48 C47 H47 119.6
C46 C47 H47 119.6
C49 C48 C47 120.3(3)
C49 C48 H48 119.8
C47 C48 H48 119.8
C48 C49 C50 119.5(3)
C48 C49 H49 120.2
C50 C49 H49 120.2
C51 C50 C49 120.1(3)
C51 C50 H50 120.0
C49 C50 H50 120.0
C50 C51 C46 120.8(3)
C50 C51 H51 119.6
C46 C51 H51 119.6
O8 C52 C46 110.2(3)
O8 C52 H52A 109.6
C46 C52 H52A 109.6
O8 C52 H52B 109.6
C46 C52 H52B 109.6
H52A C52 H52B 108.1

loop_
_geom_bond_atom_site_label_1
_geom_bond_atom_site_label_2
_geom_bond_distance
O1 C13 1.330(3)
O1 C1 1.452(3)
O2 C13 1.198(4)
O3 C13 1.330(3)
O3 C7 1.467(3)
O4 C2 1.420(4)
O4 C24 1.441(3)
O5 C3 1.419(3)
O5 C31 1.420(4)
O6 C4 1.428(3)
O6 C38 1.437(3)
O7 C5 1.429(4)
O7 C45 1.436(3)
O8 C52 1.430(4)
O8 C6 1.431(3)
C1 C6 1.517(4)
C1 C2 1.527(4)
C1 H1 1.0000
C2 C3 1.538(4)
C2 H2 1.0000
C3 C4 1.525(4)
C3 H3 1.0000
C4 C5 1.515(4)
C4 H4 1.0000
C5 C6 1.520(4)
C5 H5 1.0000
C6 H6 1.0000
C7 C8 1.518(5)
C7 C12 1.520(4)
C7 H7 1.0000
C8 C9 1.534(4)
C8 H8A 0.9900
C8 H8B 0.9900
C9 C10 1.514(5)
C9 C14 1.523(5)
C9 H9 1.0000
C10 C11 1.527(5)
C10 H10A 0.9900
C10 H10B 0.9900
C11 C12 1.531(4)
C11 H11A 0.9900
C11 H11B 0.9900
C12 C15 1.540(5)
C12 H12 1.0000
C14 H14A 0.9800
C14 H14B 0.9800
C14 H14C 0.9800
C15 C17 1.524(5)
C15 C16 1.531(5)
C15 H15 1.0000
C16 H16A 0.9800
C16 H16B 0.9800
C16 H16C 0.9800
C17 H17A 0.9800
C17 H17B 0.9800
C17 H17C 0.9800
C18 C23 1.380(4)
C18 C19 1.385(4)
C18 C24 1.504(5)
C19 C20 1.384(5)
C19 H19 0.9500
C20 C21 1.371(6)
C20 H20 0.9500
C21 C22 1.373(6)
C21 H21 0.9500
C22 C23 1.394(5)
C22 H22 0.9500
C23 H23 0.9500
C24 H24A 0.9900
C24 H24B 0.9900
C25 C26 1.379(5)
C25 C30 1.399(4)
C25 C31 1.510(4)
C26 C27 1.385(4)
C26 H26 0.9500
C27 C28 1.384(5)
C27 H27 0.9500
C28 C29 1.374(5)
C28 H28 0.9500
C29 C30 1.385(4)
C29 H29 0.9500
C30 H30 0.9500
C31 H31A 0.9900
C31 H31B 0.9900
C32 C33 1.382(4)
C32 C37 1.392(4)
C32 C38 1.503(4)
C33 C34 1.391(5)
C33 H33 0.9500
C34 C35 1.383(5)
C34 H34 0.9500
C35 C36 1.373(5)
C35 H35 0.9500
C36 C37 1.383(4)
C36 H36 0.9500
C37 H37 0.9500
C38 H38A 0.9900
C38 H38B 0.9900
C39 C40 1.388(4)
C39 C44 1.392(4)
C39 C45 1.504(4)
C40 C41 1.387(4)
C40 H40 0.9500
C41 C42 1.377(5)
C41 H41 0.9500
C42 C43 1.381(5)
C42 H42 0.9500
C43 C44 1.386(4)
C43 H43 0.9500
C44 H44 0.9500
C45 H45A 0.9900
C45 H45B 0.9900
C46 C51 1.388(4)
C46 C47 1.390(4)
C46 C52 1.506(4)
C47 C48 1.380(4)
C47 H47 0.9500
C48 C49 1.379(5)
C48 H48 0.9500
C49 C50 1.387(5)
C49 H49 0.9500
C50 C51 1.383(5)
C50 H50 0.9500
C51 H51 0.9500
C52 H52A 0.9900
C52 H52B 0.9900

loop_
_geom_torsion_atom_site_label_1
_geom_torsion_atom_site_label_2
_geom_torsion_atom_site_label_3
_geom_torsion_atom_site_label_4
_geom_torsion
C13 O1 C1 C6 148.2(3)
C13 O1 C1 C2 -90.1(3)
C24 O4 C2 C1 96.6(3)
C24 O4 C2 C3 -143.6(2)
O1 C1 C2 O4 -53.8(3)
C6 C1 C2 O4 62.8(3)
O1 C1 C2 C3 -173.6(2)
C6 C1 C2 C3 -57.0(3)
C31 O5 C3 C4 -146.0(2)
C31 O5 C3 C2 90.7(3)
O4 C2 C3 O5 52.3(3)
C1 C2 C3 O5 173.4(3)
O4 C2 C3 C4 -67.1(3)
C1 C2 C3 C4 54.0(3)
C38 O6 C4 C5 132.1(3)
C38 O6 C4 C3 -106.6(3)
O5 C3 C4 O6 67.2(3)
C2 C3 C4 O6 -170.2(2)
O5 C3 C4 C5 -174.7(2)
C2 C3 C4 C5 -52.0(3)
C45 O7 C5 C4 89.5(3)
C45 O7 C5 C6 -146.6(2)
O6 C4 C5 O7 -69.4(3)
C3 C4 C5 O7 171.6(2)
O6 C4 C5 C6 170.3(2)
C3 C4 C5 C6 51.3(3)
C52 O8 C6 C1 122.2(3)
C52 O8 C6 C5 -117.7(3)
O1 C1 C6 O8 -63.9(3)
C2 C1 C6 O8 176.3(2)
O1 C1 C6 C5 176.6(2)
C2 C1 C6 C5 56.8(3)
O7 C5 C6 O8 65.4(3)
C4 C5 C6 O8 -171.8(2)
O7 C5 C6 C1 -175.9(2)
C4 C5 C6 C1 -53.0(3)
C13 O3 C7 C8 102.0(3)
C13 O3 C7 C12 -137.6(3)
O3 C7 C8 C9 172.6(3)
C12 C7 C8 C9 55.7(4)
C7 C8 C9 C10 -52.7(4)
C7 C8 C9 C14 -177.3(3)
C14 C9 C10 C11 177.6(3)
C8 C9 C10 C11 54.2(4)
C9 C10 C11 C12 -59.2(4)
O3 C7 C12 C11 -173.7(3)
C8 C7 C12 C11 -56.8(4)
O3 C7 C12 C15 58.6(4)
C8 C7 C12 C15 175.6(3)
C10 C11 C12 C7 58.5(4)
C10 C11 C12 C15 -174.4(3)
C1 O1 C13 O2 -0.7(4)
C1 O1 C13 O3 179.7(2)
C7 O3 C13 O2 0.2(5)
C7 O3 C13 O1 179.8(2)
C7 C12 C15 C17 -171.7(3)
C11 C12 C15 C17 64.1(4)
C7 C12 C15 C16 62.7(4)
C11 C12 C15 C16 -61.5(4)
C23 C18 C19 C20 -0.3(5)
C24 C18 C19 C20 177.6(3)
C18 C19 C20 C21 -0.2(6)
C19 C20 C21 C22 -0.1(6)
C20 C21 C22 C23 0.9(6)
C19 C18 C23 C22 1.1(5)
C24 C18 C23 C22 -176.8(3)
C21 C22 C23 C18 -1.4(6)
C2 O4 C24 C18 63.5(3)
C23 C18 C24 O4 -129.2(3)
C19 C18 C24 O4 52.9(4)
C30 C25 C26 C27 0.0(5)
C31 C25 C26 C27 179.0(3)
C25 C26 C27 C28 0.0(5)
C26 C27 C28 C29 0.3(5)
C27 C28 C29 C30 -0.6(5)
C28 C29 C30 C25 0.6(5)
C26 C25 C30 C29 -0.4(4)
C31 C25 C30 C29 -179.3(3)
C3 O5 C31 C25 173.4(2)
C26 C25 C31 O5 0.1(4)
C30 C25 C31 O5 179.0(3)
C37 C32 C33 C34 -0.9(5)
C38 C32 C33 C34 175.4(3)
C32 C33 C34 C35 0.0(5)
C33 C34 C35 C36 -0.2(5)
C34 C35 C36 C37 1.2(5)
C35 C36 C37 C32 -2.1(5)
C33 C32 C37 C36 1.9(5)
C38 C32 C37 C36 -174.4(3)
C4 O6 C38 C32 172.2(2)
C33 C32 C38 O6 -109.4(3)
C37 C32 C38 O6 66.8(4)
C44 C39 C40 C41 -2.1(5)
C45 C39 C40 C41 177.0(3)
C39 C40 C41 C42 1.4(5)
C40 C41 C42 C43 0.0(5)
C41 C42 C43 C44 -0.6(5)
C42 C43 C44 C39 -0.2(5)
C40 C39 C44 C43 1.5(5)
C45 C39 C44 C43 -177.6(3)
C5 O7 C45 C39 134.1(3)
C40 C39 C45 O7 126.1(3)
C44 C39 C45 O7 -54.9(4)
C51 C46 C47 C48 2.1(5)
C52 C46 C47 C48 -172.7(3)
C46 C47 C48 C49 -1.5(5)
C47 C48 C49 C50 -0.1(5)
C48 C49 C50 C51 1.1(5)
C49 C50 C51 C46 -0.5(5)
C47 C46 C51 C50 -1.1(5)
C52 C46 C51 C50 173.6(3)
C6 O8 C52 C46 -172.5(2)
C51 C46 C52 O8 44.0(4)
C47 C46 C52 O8 -141.3(3)
